data_7250529
loop_
_publ_author_name
'Gishan, Md'
'Middya, Puspendu'
'Burguera, Sergi'
'Frontera, Antonio'
'Chattopadhyay, Shouvik'

_publ_section_title
;
 Synthesis, structural characterization, and DFT analysis of zinc(ii)
 Schiff base complexes featuring noncovalent spodium bonds
;
_journal_issue 30
_journal_name_full CrystEngComm
_journal_page_first 5104
_journal_page_last 5125
_journal_paper_doi 10.1039/D5CE00304K
_journal_volume 27
_journal_year 2025
_chemical_formula_sum 'C40 H44 Cl4 N4 O9 Zn2'
_chemical_formula_weight 997.37
_space_group_crystal_system orthorhombic
_space_group_IT_number 56
_space_group_name_Hall '-P 2ab 2ac'
_space_group_name_H-M_alt 'P c c n'
_atom_sites_solution_hydrogens mixed
_audit_creation_method SHELXL-2019/3
_audit_update_record
;
2024-11-26 deposited with the CCDC.	2025-06-09 downloaded from the CCDC.
;
_cell_angle_alpha 90
_cell_angle_beta 90
_cell_angle_gamma 90
_cell_formula_units_Z 4
_cell_length_a 21.993(2)
_cell_length_b 10.4162(10)
_cell_length_c 18.6268(19)
_cell_measurement_reflns_used 900
_cell_measurement_temperature 273(2)
_cell_measurement_theta_max 25.073
_cell_measurement_theta_min 1.852
_cell_volume 4267.1(7)
_computing_cell_refinement 'SAINT (Bruker, 2000)'
_computing_data_collection 'SMART (Bruker, 2000)'
_computing_data_reduction SAINT
_computing_molecular_graphics 'Ortep-3 for Windows (Farrugia, 1999) and CAMERON (Watkin et al., 1993)'
_computing_publication_material 'PLATON (Spek, 2003)'
_computing_structure_refinement 'SHELXL-2019/2 (Sheldrick, 2019)'
_computing_structure_solution 'SHELXT 2014/5 (Sheldrick, 2014)'
_diffrn_ambient_temperature 273(2)
_diffrn_measured_fraction_theta_full 0.997
_diffrn_measured_fraction_theta_max 0.997
_diffrn_measurement_device_type 'BRUKER D8 QUEST AREA DETECTOR'
_diffrn_radiation_type MoK\a
_diffrn_radiation_wavelength 0.71073
_diffrn_reflns_av_R_equivalents 0.0496
_diffrn_reflns_av_unetI/netI 0.0307
_diffrn_reflns_Laue_measured_fraction_full 0.997
_diffrn_reflns_Laue_measured_fraction_max 0.997
_diffrn_reflns_limit_h_max 26
_diffrn_reflns_limit_h_min -26
_diffrn_reflns_limit_k_max 12
_diffrn_reflns_limit_k_min -12
_diffrn_reflns_limit_l_max 20
_diffrn_reflns_limit_l_min -22
_diffrn_reflns_number 26926
_diffrn_reflns_point_group_measured_fraction_full 0.997
_diffrn_reflns_point_group_measured_fraction_max 0.997
_diffrn_reflns_theta_full 25.073
_diffrn_reflns_theta_max 25.073
_diffrn_reflns_theta_min 1.852
_exptl_absorpt_coefficient_mu 1.433
_exptl_absorpt_correction_T_max 0.751
_exptl_absorpt_correction_T_min 0.603
_exptl_absorpt_correction_type multi-scan
_exptl_absorpt_process_details SADABS
_exptl_crystal_colour yellow
_exptl_crystal_density_diffrn 1.553
_exptl_crystal_description block
_exptl_crystal_F_000 2048
_exptl_crystal_size_max 0.4
_exptl_crystal_size_mid 0.3
_exptl_crystal_size_min 0.2
_refine_diff_density_max 0.501
_refine_diff_density_min -0.659
_refine_diff_density_rms 0.071
_refine_ls_extinction_method none
_refine_ls_goodness_of_fit_ref 1.071
_refine_ls_hydrogen_treatment mixed
_refine_ls_matrix_type full
_refine_ls_number_parameters 271
_refine_ls_number_reflns 3802
_refine_ls_number_restraints 0
_refine_ls_restrained_S_all 1.071
_refine_ls_R_factor_all 0.0793
_refine_ls_R_factor_gt 0.0464
_refine_ls_shift/su_max 0.001
_refine_ls_shift/su_mean 0.000
_refine_ls_structure_factor_coef Fsqd
_refine_ls_weighting_details 'w=1/[\s^2^(Fo^2^)+(0.0354P)^2^+10.7800P] where P=(Fo^2^+2Fc^2^)/3'
_refine_ls_weighting_scheme calc
_refine_ls_wR_factor_gt 0.1025
_refine_ls_wR_factor_ref 0.1260
_reflns_Friedel_coverage 0.000
_reflns_number_gt 2632
_reflns_number_total 3802
_reflns_threshold_expression 'I > 2\s(I)'
_cod_data_source_file d5ce00304k2.cif
_cod_data_source_block shelx_CCDC1
_cod_depositor_comments 'Adding full bibliography for 7250528--7250532.cif.'
_cod_original_formula_sum 'C40 H44 Cl4 N4 O9 Zn2 '
_cod_database_code 7250529
_shelx_shelxl_version_number 2019/3
_shelx_space_group_comment
;
The symmetry employed for this shelxl refinement is uniquely defined
by the following loop, which should always be used as a source of
symmetry information in preference to the above space-group names.
They are only intended as comments.
;

loop_
_space_group_symop_operation_xyz
'x, y, z'
'x+1/2, -y, -z+1/2'
'-x, y+1/2, -z+1/2'
'-x+1/2, -y+1/2, z'
'-x, -y, -z'
'-x-1/2, y, z-1/2'
'x, -y-1/2, z-1/2'
'x-1/2, y-1/2, -z'

loop_
_atom_site_label
_atom_site_type_symbol
_atom_site_fract_x
_atom_site_fract_y
_atom_site_fract_z
_atom_site_U_iso_or_equiv
_atom_site_adp_type
_atom_site_occupancy
_atom_site_site_symmetry_order
_atom_site_calc_flag
_atom_site_refinement_flags_posn
_atom_site_refinement_flags_adp
_atom_site_refinement_flags_occupancy
_atom_site_disorder_assembly
_atom_site_disorder_group
Zn1 Zn 0.57405(2) 0.50211(5) 0.49377(3) 0.04221(17) Uani 1 1 d . . . . .
Cl1 Cl 0.51993(7) -0.12457(13) 0.65539(9) 0.0798(5) Uani 1 1 d . . . . .
Cl2 Cl 0.73276(9) 1.10494(13) 0.53474(10) 0.0997(6) Uani 1 1 d . . . . .
O1 O 0.50081(13) 0.3998(3) 0.54052(17) 0.0504(8) Uani 1 1 d . . . . .
O3 O 0.63633(14) 0.6085(3) 0.43996(16) 0.0516(8) Uani 1 1 d . . . . .
N1 N 0.59755(16) 0.3290(3) 0.44808(19) 0.0459(9) Uani 1 1 d . . . . .
N2 N 0.60643(17) 0.5668(3) 0.59010(19) 0.0479(9) Uani 1 1 d . . . . .
O5 O 0.750000 0.750000 0.2328(4) 0.158(4) Uani 1 2 d S T P . .
C7 C 0.5838(2) 0.2188(4) 0.4726(2) 0.0481(11) Uani 1 1 d . . . . .
H7 H 0.600308 0.148626 0.448624 0.058 Uiso 1 1 calc R U . . .
C11 C 0.6564(2) 0.7202(4) 0.4639(3) 0.0465(10) Uani 1 1 d . . . . .
C6 C 0.5450(2) 0.1903(4) 0.5338(2) 0.0447(10) Uani 1 1 d . . . . .
C1 C 0.5054(2) 0.2799(4) 0.5659(2) 0.0470(11) Uani 1 1 d . . . . .
C16 C 0.6600(2) 0.7503(4) 0.5376(2) 0.0481(11) Uani 1 1 d . . . . .
O2 O 0.6801(3) 0.5622(5) 0.3009(3) 0.1109(19) Uani 1 1 d . . . . .
C5 C 0.5479(2) 0.0643(4) 0.5613(3) 0.0525(12) Uani 1 1 d . . . . .
H5 H 0.572313 0.003403 0.538948 0.063 Uiso 1 1 calc R U . . .
C17 C 0.6377(2) 0.6701(4) 0.5954(2) 0.0531(12) Uani 1 1 d . . . . .
H17 H 0.647105 0.696727 0.641714 0.064 Uiso 1 1 calc R U . . .
C8 C 0.6380(2) 0.3337(5) 0.3849(3) 0.0566(12) Uani 1 1 d . . . . .
H8A H 0.650188 0.247222 0.371929 0.068 Uiso 1 1 calc R U . . .
H8B H 0.674304 0.382170 0.396514 0.068 Uiso 1 1 calc R U . . .
C9 C 0.6054(2) 0.3966(5) 0.3214(2) 0.0575(13) Uani 1 1 d . . . . .
H9A H 0.582030 0.331904 0.296040 0.069 Uiso 1 1 calc R U . . .
H9B H 0.577179 0.460517 0.339370 0.069 Uiso 1 1 calc R U . . .
C4 C 0.5151(2) 0.0315(4) 0.6205(3) 0.0538(12) Uani 1 1 d . . . . .
C14 C 0.7036(2) 0.9567(4) 0.5087(3) 0.0591(14) Uani 1 1 d . . . . .
C15 C 0.6851(2) 0.8694(4) 0.5589(3) 0.0587(13) Uani 1 1 d . . . . .
H15 H 0.689037 0.888446 0.607497 0.070 Uiso 1 1 calc R U . . .
C18 C 0.5876(2) 0.5072(5) 0.6580(3) 0.0635(14) Uani 1 1 d . . . . .
H18A H 0.544844 0.485132 0.655503 0.076 Uiso 1 1 calc R U . . .
H18B H 0.592947 0.568275 0.696859 0.076 Uiso 1 1 calc R U . . .
C3 C 0.4774(2) 0.1189(5) 0.6529(3) 0.0606(13) Uani 1 1 d . . . . .
H3 H 0.454919 0.095299 0.693067 0.073 Uiso 1 1 calc R U . . .
C2 C 0.4727(2) 0.2412(5) 0.6260(3) 0.0608(13) Uani 1 1 d . . . . .
H2 H 0.446946 0.299540 0.648537 0.073 Uiso 1 1 calc R U . . .
C13 C 0.6988(2) 0.9311(5) 0.4368(3) 0.0606(13) Uani 1 1 d . . . . .
H13 H 0.710820 0.992168 0.403245 0.073 Uiso 1 1 calc R U . . .
C12 C 0.6760(2) 0.8143(5) 0.4143(3) 0.0595(13) Uani 1 1 d . . . . .
H12 H 0.673369 0.797211 0.365429 0.071 Uiso 1 1 calc R U . . .
O4 O 0.6832(3) 0.4733(6) 0.7690(2) 0.133(2) Uani 1 1 d . . . . .
H4 H 0.717518 0.488534 0.783935 0.199 Uiso 1 1 calc R U . . .
C10 C 0.6487(3) 0.4598(5) 0.2695(3) 0.0683(15) Uani 1 1 d . . . . .
H10A H 0.677803 0.396571 0.252587 0.082 Uiso 1 1 calc R U . . .
H10B H 0.626151 0.490891 0.228322 0.082 Uiso 1 1 calc R U . . .
C19 C 0.6242(3) 0.3878(5) 0.6738(3) 0.0773(17) Uani 1 1 d . . . . .
H19A H 0.602616 0.336679 0.709089 0.093 Uiso 1 1 calc R U . . .
H19B H 0.627377 0.337209 0.630242 0.093 Uiso 1 1 calc R U . . .
C20 C 0.6870(3) 0.4149(6) 0.7014(3) 0.0835(18) Uani 1 1 d . . . . .
H20A H 0.709774 0.335433 0.705012 0.100 Uiso 1 1 calc R U . . .
H20B H 0.708177 0.471205 0.668239 0.100 Uiso 1 1 calc R U . . .
H2A H 0.662(3) 0.578(7) 0.342(4) 0.12(3) Uiso 1 1 d . . . . .

loop_
_atom_site_aniso_label
_atom_site_aniso_U_11
_atom_site_aniso_U_22
_atom_site_aniso_U_33
_atom_site_aniso_U_23
_atom_site_aniso_U_13
_atom_site_aniso_U_12
Zn1 0.0419(3) 0.0346(3) 0.0501(3) 0.0045(2) 0.0079(2) -0.0015(2)
Cl1 0.0847(10) 0.0492(7) 0.1055(11) 0.0344(7) -0.0036(9) -0.0049(7)
Cl2 0.1272(15) 0.0462(8) 0.1256(13) 0.0058(8) -0.0351(12) -0.0306(9)
O1 0.0452(18) 0.0382(16) 0.068(2) 0.0158(15) 0.0119(15) 0.0012(13)
O3 0.059(2) 0.0404(17) 0.0551(18) -0.0014(14) 0.0140(15) -0.0133(15)
N1 0.047(2) 0.040(2) 0.050(2) 0.0042(16) 0.0102(17) -0.0017(17)
N2 0.054(2) 0.040(2) 0.050(2) 0.0070(17) 0.0097(18) 0.0014(18)
O5 0.170(8) 0.232(10) 0.072(4) 0.000 0.000 -0.097(7)
C7 0.050(3) 0.036(2) 0.057(3) 0.000(2) 0.001(2) 0.006(2)
C11 0.043(3) 0.035(2) 0.062(3) 0.004(2) 0.006(2) -0.0015(19)
C6 0.044(2) 0.037(2) 0.053(3) 0.007(2) 0.001(2) -0.0024(19)
C1 0.043(3) 0.040(2) 0.058(3) 0.011(2) 0.004(2) -0.006(2)
C16 0.049(3) 0.037(2) 0.059(3) 0.005(2) -0.003(2) 0.004(2)
O2 0.156(5) 0.102(4) 0.075(3) -0.014(3) 0.032(3) -0.074(3)
C5 0.057(3) 0.037(2) 0.063(3) 0.007(2) 0.000(2) 0.000(2)
C17 0.062(3) 0.049(3) 0.048(3) 0.002(2) -0.001(2) 0.008(2)
C8 0.058(3) 0.045(3) 0.067(3) 0.000(2) 0.020(3) 0.006(2)
C9 0.061(3) 0.058(3) 0.053(3) -0.007(2) 0.006(2) -0.011(3)
C4 0.056(3) 0.039(2) 0.066(3) 0.017(2) -0.009(2) -0.006(2)
C14 0.054(3) 0.030(2) 0.093(4) 0.006(2) -0.017(3) -0.003(2)
C15 0.066(3) 0.042(3) 0.068(3) -0.002(2) -0.013(3) 0.002(2)
C18 0.079(4) 0.066(3) 0.046(3) 0.010(2) 0.012(2) -0.007(3)
C3 0.055(3) 0.055(3) 0.072(3) 0.027(3) 0.012(3) -0.003(2)
C2 0.062(3) 0.050(3) 0.070(3) 0.017(2) 0.019(3) 0.008(2)
C13 0.054(3) 0.046(3) 0.081(4) 0.019(3) -0.002(3) -0.011(2)
C12 0.060(3) 0.056(3) 0.062(3) 0.009(2) 0.007(3) -0.012(2)
O4 0.132(4) 0.202(6) 0.064(3) -0.026(3) -0.018(3) -0.038(4)
C10 0.080(4) 0.068(3) 0.056(3) -0.003(3) 0.012(3) -0.010(3)
C19 0.105(5) 0.059(3) 0.068(3) 0.020(3) -0.015(3) -0.019(3)
C20 0.094(5) 0.079(4) 0.078(4) 0.006(3) -0.020(4) -0.008(4)

loop_
_atom_type_symbol
_atom_type_description
_atom_type_scat_dispersion_real
_atom_type_scat_dispersion_imag
_atom_type_scat_source
C C 0.0033 0.0016 'International Tables Vol C Tables 4.2.6.8 and 6.1.1.4'
H H 0.0000 0.0000 'International Tables Vol C Tables 4.2.6.8 and 6.1.1.4'
N N 0.0061 0.0033 'International Tables Vol C Tables 4.2.6.8 and 6.1.1.4'
O O 0.0106 0.0060 'International Tables Vol C Tables 4.2.6.8 and 6.1.1.4'
Cl Cl 0.1484 0.1585 'International Tables Vol C Tables 4.2.6.8 and 6.1.1.4'
Zn Zn 0.2839 1.4301 'International Tables Vol C Tables 4.2.6.8 and 6.1.1.4'

loop_
_geom_angle_atom_site_label_1
_geom_angle_atom_site_label_2
_geom_angle_atom_site_label_3
_geom_angle
_geom_angle_site_symmetry_1
_geom_angle_site_symmetry_3
_geom_angle_publ_flag
O3 Zn1 O1 96.71(12) . 5_666 ?
O3 Zn1 N2 91.05(13) . . ?
O1 Zn1 N2 113.00(14) 5_666 . ?
O3 Zn1 N1 96.00(13) . . ?
O1 Zn1 N1 120.76(14) 5_666 . ?
N2 Zn1 N1 124.31(15) . . ?
O3 Zn1 O1 172.74(13) . . ?
O1 Zn1 O1 76.52(12) 5_666 . ?
N2 Zn1 O1 94.01(14) . . ?
N1 Zn1 O1 85.44(13) . . ?
C1 O1 Zn1 129.7(3) . 5_666 ?
C1 O1 Zn1 123.8(3) . . ?
Zn1 O1 Zn1 103.49(12) 5_666 . ?
C11 O3 Zn1 122.7(3) . . ?
C7 N1 C8 117.3(4) . . ?
C7 N1 Zn1 125.6(3) . . ?
C8 N1 Zn1 116.9(3) . . ?
C17 N2 C18 116.1(4) . . ?
C17 N2 Zn1 122.1(3) . . ?
C18 N2 Zn1 121.2(3) . . ?
N1 C7 C6 127.2(4) . . ?
N1 C7 H7 116.4 . . ?
C6 C7 H7 116.4 . . ?
O3 C11 C16 122.8(4) . . ?
O3 C11 C12 119.5(4) . . ?
C16 C11 C12 117.7(4) . . ?
C1 C6 C5 119.3(4) . . ?
C1 C6 C7 124.0(4) . . ?
C5 C6 C7 116.7(4) . . ?
O1 C1 C2 121.0(4) . . ?
O1 C1 C6 121.0(4) . . ?
C2 C1 C6 118.0(4) . . ?
C11 C16 C15 119.3(4) . . ?
C11 C16 C17 125.2(4) . . ?
C15 C16 C17 115.4(4) . . ?
C10 O2 H2A 107(5) . . ?
C4 C5 C6 120.4(5) . . ?
C4 C5 H5 119.8 . . ?
C6 C5 H5 119.8 . . ?
N2 C17 C16 127.6(4) . . ?
N2 C17 H17 116.2 . . ?
C16 C17 H17 116.2 . . ?
N1 C8 C9 110.4(4) . . ?
N1 C8 H8A 109.6 . . ?
C9 C8 H8A 109.6 . . ?
N1 C8 H8B 109.6 . . ?
C9 C8 H8B 109.6 . . ?
H8A C8 H8B 108.1 . . ?
C10 C9 C8 112.7(4) . . ?
C10 C9 H9A 109.0 . . ?
C8 C9 H9A 109.0 . . ?
C10 C9 H9B 109.0 . . ?
C8 C9 H9B 109.0 . . ?
H9A C9 H9B 107.8 . . ?
C5 C4 C3 120.6(4) . . ?
C5 C4 Cl1 120.1(4) . . ?
C3 C4 Cl1 119.3(4) . . ?
C15 C14 C13 121.1(5) . . ?
C15 C14 Cl2 120.6(4) . . ?
C13 C14 Cl2 118.2(4) . . ?
C14 C15 C16 120.5(5) . . ?
C14 C15 H15 119.8 . . ?
C16 C15 H15 119.8 . . ?
N2 C18 C19 111.5(4) . . ?
N2 C18 H18A 109.3 . . ?
C19 C18 H18A 109.3 . . ?
N2 C18 H18B 109.3 . . ?
C19 C18 H18B 109.3 . . ?
H18A C18 H18B 108.0 . . ?
C4 C3 C2 120.1(5) . . ?
C4 C3 H3 119.9 . . ?
C2 C3 H3 119.9 . . ?
C3 C2 C1 121.5(5) . . ?
C3 C2 H2 119.2 . . ?
C1 C2 H2 119.2 . . ?
C14 C13 C12 119.7(5) . . ?
C14 C13 H13 120.1 . . ?
C12 C13 H13 120.1 . . ?
C13 C12 C11 121.6(5) . . ?
C13 C12 H12 119.2 . . ?
C11 C12 H12 119.2 . . ?
C20 O4 H4 109.5 . . ?
O2 C10 C9 112.1(4) . . ?
O2 C10 H10A 109.2 . . ?
C9 C10 H10A 109.2 . . ?
O2 C10 H10B 109.2 . . ?
C9 C10 H10B 109.2 . . ?
H10A C10 H10B 107.9 . . ?
C20 C19 C18 113.7(5) . . ?
C20 C19 H19A 108.8 . . ?
C18 C19 H19A 108.8 . . ?
C20 C19 H19B 108.8 . . ?
C18 C19 H19B 108.8 . . ?
H19A C19 H19B 107.7 . . ?
O4 C20 C19 109.5(6) . . ?
O4 C20 H20A 109.8 . . ?
C19 C20 H20A 109.8 . . ?
O4 C20 H20B 109.8 . . ?
C19 C20 H20B 109.8 . . ?
H20A C20 H20B 108.2 . . ?

loop_
_geom_bond_atom_site_label_1
_geom_bond_atom_site_label_2
_geom_bond_distance
_geom_bond_site_symmetry_2
_geom_bond_publ_flag
Zn1 O3 2.027(3) . ?
Zn1 O1 2.040(3) 5_666 ?
Zn1 N2 2.045(4) . ?
Zn1 N1 2.060(4) . ?
Zn1 O1 2.118(3) . ?
Cl1 C4 1.754(4) . ?
Cl2 C14 1.741(5) . ?
O1 C1 1.340(5) . ?
O3 C11 1.322(5) . ?
N1 C7 1.272(5) . ?
N1 C8 1.476(5) . ?
N2 C17 1.280(6) . ?
N2 C18 1.469(5) . ?
C7 C6 1.454(6) . ?
C7 H7 0.9300 . ?
C11 C16 1.410(6) . ?
C11 C12 1.413(6) . ?
C6 C1 1.410(6) . ?
C6 C5 1.410(6) . ?
C1 C2 1.392(6) . ?
C16 C15 1.415(6) . ?
C16 C17 1.448(6) . ?
O2 C10 1.399(7) . ?
O2 H2A 0.87(7) . ?
C5 C4 1.361(7) . ?
C5 H5 0.9300 . ?
C17 H17 0.9300 . ?
C8 C9 1.530(7) . ?
C8 H8A 0.9700 . ?
C8 H8B 0.9700 . ?
C9 C10 1.508(7) . ?
C9 H9A 0.9700 . ?
C9 H9B 0.9700 . ?
C4 C3 1.372(7) . ?
C14 C15 1.366(7) . ?
C14 C13 1.370(7) . ?
C15 H15 0.9300 . ?
C18 C19 1.510(7) . ?
C18 H18A 0.9700 . ?
C18 H18B 0.9700 . ?
C3 C2 1.372(6) . ?
C3 H3 0.9300 . ?
C2 H2 0.9300 . ?
C13 C12 1.381(7) . ?
C13 H13 0.9300 . ?
C12 H12 0.9300 . ?
O4 C20 1.402(7) . ?
O4 H4 0.8200 . ?
C10 H10A 0.9700 . ?
C10 H10B 0.9700 . ?
C19 C20 1.500(8) . ?
C19 H19A 0.9700 . ?
C19 H19B 0.9700 . ?
C20 H20A 0.9700 . ?
C20 H20B 0.9700 . ?
